data_7000752
loop_
_publ_author_name
'Kwak, Hyun Young'
'Ryu, Dae Won'
'Kim, Hyoung Chan'
'Koh, Eui Kwan'
'Cho, Beong Ki'
'Hong, Chang Seop'

_publ_section_title
;
 Syntheses, crystal structures and magnetic properties of cyano- and
 phenoxide-bridged Fe(III)Mn(III) tetramers containing fac-Fe(III)
 tricyanides and Mn(III) Schiff bases
;
_journal_coden_ASTM DTARAF
_journal_issue 11
_journal_name_full 'Dalton Transactions'
_journal_page_first 1954
_journal_page_last 1961
_journal_paper_doi 10.1039/b818559j
_journal_year 2009
_chemical_formula_sum 'C60 H56 B2 Fe2 Mn2 N22 O4'
_chemical_formula_weight 1392.47
_space_group_IT_number 2
_symmetry_cell_setting triclinic
_symmetry_space_group_name_Hall '-P 1'
_symmetry_space_group_name_H-M 'P -1'
_atom_sites_solution_hydrogens geom
_atom_sites_solution_primary direct
_atom_sites_solution_secondary difmap
_audit_creation_method SHELXL-97
_cell_angle_alpha 89.382(2)
_cell_angle_beta 74.959(2)
_cell_angle_gamma 62.685(2)
_cell_formula_units_Z 1
_cell_length_a 11.2458(6)
_cell_length_b 12.0481(7)
_cell_length_c 13.3851(7)
_cell_measurement_reflns_used 2857
_cell_measurement_temperature 293(2)
_cell_measurement_theta_max 24.719
_cell_measurement_theta_min 2.3305
_cell_volume 1543.69(15)
_computing_cell_refinement 'Bruker SMART APEX II'
_computing_data_collection 'Bruker SMART APEX II'
_computing_data_reduction 'Bruker SAINT'
_computing_molecular_graphics WingX
_computing_publication_material WingX
_computing_structure_refinement 'SHELXL-97 (Sheldrick, 1997)'
_computing_structure_solution SHELXTL
_diffrn_ambient_temperature 293(2)
_diffrn_measured_fraction_theta_full 0.980
_diffrn_measured_fraction_theta_max 0.980
_diffrn_measurement_device_type 'CCD area detector'
_diffrn_measurement_method 'omega scans'
_diffrn_radiation_monochromator graphite
_diffrn_radiation_source 'fine-focus sealed tube'
_diffrn_radiation_type MoK\a
_diffrn_radiation_wavelength 0.71073
_diffrn_reflns_av_R_equivalents 0.1356
_diffrn_reflns_av_sigmaI/netI 0.1621
_diffrn_reflns_limit_h_max 14
_diffrn_reflns_limit_h_min -14
_diffrn_reflns_limit_k_max 16
_diffrn_reflns_limit_k_min -15
_diffrn_reflns_limit_l_max 17
_diffrn_reflns_limit_l_min -17
_diffrn_reflns_number 25478
_diffrn_reflns_theta_full 28.32
_diffrn_reflns_theta_max 28.32
_diffrn_reflns_theta_min 1.59
_exptl_absorpt_coefficient_mu 0.928
_exptl_absorpt_correction_T_max 0.9691
_exptl_absorpt_correction_T_min 0.7767
_exptl_absorpt_correction_type multi-scan
_exptl_absorpt_process_details sadabs
_exptl_crystal_colour red
_exptl_crystal_density_diffrn 1.498
_exptl_crystal_density_method 'not measured'
_exptl_crystal_description Plate
_exptl_crystal_F_000 714
_exptl_crystal_size_max 0.29
_exptl_crystal_size_mid 0.08
_exptl_crystal_size_min 0.03
_refine_diff_density_max 1.220
_refine_diff_density_min -0.804
_refine_diff_density_rms 0.116
_refine_ls_extinction_method none
_refine_ls_goodness_of_fit_ref 0.993
_refine_ls_hydrogen_treatment mixed
_refine_ls_matrix_type full
_refine_ls_number_parameters 421
_refine_ls_number_reflns 7535
_refine_ls_number_restraints 0
_refine_ls_restrained_S_all 0.993
_refine_ls_R_factor_all 0.1754
_refine_ls_R_factor_gt 0.0598
_refine_ls_shift/su_max 0.000
_refine_ls_shift/su_mean 0.000
_refine_ls_structure_factor_coef Fsqd
_refine_ls_weighting_details 'calc w=1/[\s^2^(Fo^2^)+(0.0590P)^2^+1.8268P] where P=(Fo^2^+2Fc^2^)/3'
_refine_ls_weighting_scheme calc
_refine_ls_wR_factor_gt 0.1222
_refine_ls_wR_factor_ref 0.1686
_reflns_number_gt 3565
_reflns_number_total 7535
_reflns_threshold_expression >2sigma(I)
_cod_data_source_file B818559j.txt
_cod_data_source_block complex1
_cod_depositor_comments
;
The following automatic conversions were performed:
'_symmetry_cell_setting' value 'Triclinic' changed to 'triclinic'
according to '/home/saulius/struct/CIF-dictionaries/cif_core.dic'
dictionary named 'cif_core.dic' version 2.4.1 from 2010-06-29.

Automatic conversion script
Id: cif_fix_enum 1527 2010-12-29 10:47:43Z saulius 
;
_cod_original_sg_symbol_H-M P-1
_cod_database_code 7000752

loop_
_symmetry_equiv_pos_as_xyz
'x, y, z'
'-x, -y, -z'

loop_
_atom_site_label
_atom_site_type_symbol
_atom_site_fract_x
_atom_site_fract_y
_atom_site_fract_z
_atom_site_U_iso_or_equiv
_atom_site_adp_type
_atom_site_occupancy
_atom_site_symmetry_multiplicity
_atom_site_calc_flag
_atom_site_refinement_flags
_atom_site_disorder_assembly
_atom_site_disorder_group
Fe1 Fe 0.27789(7) 0.34803(7) 0.14930(6) 0.0215(2) Uani 1 1 d . . .
C1 C 0.3764(5) 0.2239(5) 0.2267(4) 0.0235(12) Uani 1 1 d . . .
N1 N 0.4395(5) 0.1468(4) 0.2714(3) 0.0285(11) Uani 1 1 d . . .
C2 C 0.1034(6) 0.3686(5) 0.2428(4) 0.0279(12) Uani 1 1 d . . .
N2 N -0.0039(5) 0.3869(5) 0.2963(4) 0.0382(12) Uani 1 1 d . . .
C3 C 0.2736(6) 0.4694(5) 0.2449(4) 0.0289(13) Uani 1 1 d . . .
N3 N 0.2764(5) 0.5397(5) 0.3010(4) 0.0412(13) Uani 1 1 d . . .
N4 N 0.4526(4) 0.3347(4) 0.0560(3) 0.0241(10) Uani 1 1 d . . .
N5 N 0.4697(4) 0.3341(4) -0.0490(3) 0.0258(10) Uani 1 1 d . . .
C4 C 0.5650(5) 0.3343(5) 0.0717(5) 0.0281(13) Uani 1 1 d . . .
H4 H 0.5812 0.3335 0.1364 0.034 Uiso 1 1 calc R . .
C5 C 0.6544(6) 0.3351(5) -0.0210(5) 0.0345(14) Uani 1 1 d . . .
H5 H 0.7394 0.3350 -0.0309 0.041 Uiso 1 1 calc R . .
C6 C 0.5898(5) 0.3362(5) -0.0952(5) 0.0314(13) Uani 1 1 d . . .
H6 H 0.6237 0.3380 -0.1661 0.038 Uiso 1 1 calc R . .
N6 N 0.1739(4) 0.4768(4) 0.0676(3) 0.0223(10) Uani 1 1 d . . .
N7 N 0.2199(4) 0.4558(4) -0.0383(3) 0.0243(10) Uani 1 1 d . . .
C7 C 0.0579(5) 0.5867(5) 0.0934(4) 0.0259(12) Uani 1 1 d . . .
H7 H 0.0048 0.6230 0.1615 0.031 Uiso 1 1 calc R . .
C8 C 0.0266(6) 0.6401(5) 0.0050(5) 0.0305(13) Uani 1 1 d . . .
H8 H -0.0475 0.7170 0.0018 0.037 Uiso 1 1 calc R . .
C9 C 0.1301(6) 0.5534(5) -0.0764(5) 0.0291(13) Uani 1 1 d . . .
H9 H 0.1372 0.5606 -0.1467 0.035 Uiso 1 1 calc R . .
N8 N 0.2958(4) 0.2171(4) 0.0517(3) 0.0240(10) Uani 1 1 d . . .
N9 N 0.3339(4) 0.2215(4) -0.0534(3) 0.0249(10) Uani 1 1 d . . .
C10 C 0.2921(5) 0.1073(5) 0.0631(5) 0.0280(12) Uani 1 1 d . . .
H10 H 0.2691 0.0792 0.1267 0.034 Uiso 1 1 calc R . .
C11 C 0.3274(6) 0.0423(5) -0.0336(5) 0.0359(14) Uani 1 1 d . . .
H11 H 0.3327 -0.0357 -0.0472 0.043 Uiso 1 1 calc R . .
C12 C 0.3531(5) 0.1168(5) -0.1056(5) 0.0300(13) Uani 1 1 d . . .
H12 H 0.3791 0.0982 -0.1777 0.036 Uiso 1 1 calc R . .
B1 B 0.3531(6) 0.3352(6) -0.0907(5) 0.0257(14) Uani 1 1 d . . .
H1 H 0.384(6) 0.329(5) -0.168(4) 0.037(16) Uiso 1 1 d . . .
Mn1 Mn 0.50324(8) 0.09212(7) 0.41281(6) 0.0215(2) Uani 1 1 d . . .
O1 O 0.4508(3) -0.0380(3) 0.4292(3) 0.0236(8) Uani 1 1 d . . .
O2 O 0.6906(3) -0.0148(3) 0.3443(3) 0.0234(8) Uani 1 1 d . . .
C21 C 0.3172(6) 0.3098(5) 0.5590(4) 0.0334(14) Uani 1 1 d . . .
H21A H 0.3466 0.2761 0.6196 0.040 Uiso 1 1 calc R . .
H21B H 0.2254 0.3826 0.5829 0.040 Uiso 1 1 calc R . .
C22 C 0.4195(6) 0.3474(5) 0.4922(5) 0.0364(14) Uani 1 1 d . . .
H22A H 0.3731 0.4119 0.4514 0.044 Uiso 1 1 calc R . .
H22B H 0.4534 0.3823 0.5364 0.044 Uiso 1 1 calc R . .
C13 C 0.3284(6) -0.0182(5) 0.4132(4) 0.0282(12) Uani 1 1 d . . .
C14 C 0.3253(6) -0.1186(6) 0.3673(5) 0.0394(15) Uani 1 1 d . . .
H14 H 0.4057 -0.1962 0.3491 0.047 Uiso 1 1 calc R . .
C15 C 0.2047(7) -0.1062(7) 0.3477(5) 0.0509(19) Uani 1 1 d . . .
H15 H 0.2043 -0.1750 0.3173 0.061 Uiso 1 1 calc R . .
C16 C 0.0865(7) 0.0082(7) 0.3735(5) 0.0445(17) Uani 1 1 d . . .
H16 H 0.0062 0.0178 0.3586 0.053 Uiso 1 1 calc R . .
C17 C 0.0862(6) 0.1086(6) 0.4213(5) 0.0371(14) Uani 1 1 d . . .
H17 H 0.0046 0.1852 0.4397 0.045 Uiso 1 1 calc R . .
C18 C 0.2067(5) 0.0987(5) 0.4434(4) 0.0290(13) Uani 1 1 d . . .
C19 C 0.1989(5) 0.2055(5) 0.5011(4) 0.0270(12) Uani 1 1 d . . .
C20 C 0.0562(6) 0.3046(6) 0.5649(5) 0.0501(18) Uani 1 1 d . . .
H20A H 0.0663 0.3540 0.6147 0.075 Uiso 1 1 calc R . .
H20B H 0.0038 0.2646 0.6009 0.075 Uiso 1 1 calc R . .
H20C H 0.0078 0.3584 0.5196 0.075 Uiso 1 1 calc R . .
N10 N 0.3112(5) 0.2131(4) 0.4961(3) 0.0249(10) Uani 1 1 d . . .
N11 N 0.5393(5) 0.2368(4) 0.4212(4) 0.0284(10) Uani 1 1 d . . .
C23 C 0.6458(6) 0.2462(6) 0.3635(5) 0.0403(16) Uani 1 1 d . . .
C24 C 0.6562(9) 0.3655(7) 0.3793(8) 0.102(4) Uani 1 1 d . . .
H24A H 0.5926 0.4312 0.3494 0.152 Uiso 1 1 calc R . .
H24B H 0.7498 0.3501 0.3461 0.152 Uiso 1 1 calc R . .
H24C H 0.6326 0.3906 0.4526 0.152 Uiso 1 1 calc R . .
C25 C 0.7602(6) 0.1430(5) 0.2865(4) 0.0301(13) Uani 1 1 d . . .
C26 C 0.8585(6) 0.1668(6) 0.2121(5) 0.0412(16) Uani 1 1 d . . .
H26 H 0.8474 0.2482 0.2126 0.049 Uiso 1 1 calc R . .
C27 C 0.9702(6) 0.0726(6) 0.1389(5) 0.0406(15) Uani 1 1 d . . .
H27 H 1.0327 0.0907 0.0904 0.049 Uiso 1 1 calc R . .
C28 C 0.9883(6) -0.0483(6) 0.1381(5) 0.0360(14) Uani 1 1 d . . .
H28 H 1.0646 -0.1126 0.0900 0.043 Uiso 1 1 calc R . .
C29 C 0.8935(5) -0.0744(5) 0.2087(4) 0.0290(13) Uani 1 1 d . . .
H29 H 0.9076 -0.1568 0.2076 0.035 Uiso 1 1 calc R . .
C30 C 0.7771(5) 0.0194(5) 0.2814(4) 0.0228(11) Uani 1 1 d . . .

loop_
_atom_site_aniso_label
_atom_site_aniso_U_11
_atom_site_aniso_U_22
_atom_site_aniso_U_33
_atom_site_aniso_U_23
_atom_site_aniso_U_13
_atom_site_aniso_U_12
Fe1 0.0172(4) 0.0249(4) 0.0222(4) 0.0075(3) -0.0055(3) -0.0099(3)
C1 0.024(3) 0.022(3) 0.022(3) -0.001(2) -0.002(2) -0.011(2)
N1 0.031(3) 0.029(3) 0.023(2) 0.010(2) -0.009(2) -0.011(2)
C2 0.030(3) 0.028(3) 0.023(3) 0.010(2) -0.008(3) -0.012(3)
N2 0.034(3) 0.046(3) 0.033(3) 0.015(2) -0.005(2) -0.019(3)
C3 0.029(3) 0.025(3) 0.029(3) 0.009(3) -0.005(3) -0.012(3)
N3 0.041(3) 0.037(3) 0.037(3) 0.002(2) 0.001(2) -0.017(3)
N4 0.021(2) 0.027(2) 0.024(2) 0.010(2) -0.0085(19) -0.010(2)
N5 0.023(2) 0.033(3) 0.025(2) 0.005(2) -0.0052(19) -0.017(2)
C4 0.022(3) 0.029(3) 0.037(3) 0.004(3) -0.012(3) -0.012(2)
C5 0.019(3) 0.036(3) 0.054(4) 0.005(3) -0.012(3) -0.017(3)
C6 0.020(3) 0.032(3) 0.037(3) 0.001(3) 0.003(2) -0.014(3)
N6 0.016(2) 0.026(2) 0.023(2) 0.0062(19) -0.0033(18) -0.010(2)
N7 0.022(2) 0.030(2) 0.025(2) 0.011(2) -0.009(2) -0.014(2)
C7 0.015(3) 0.025(3) 0.035(3) 0.007(2) -0.004(2) -0.009(2)
C8 0.023(3) 0.026(3) 0.050(4) 0.016(3) -0.018(3) -0.014(3)
C9 0.031(3) 0.040(3) 0.034(3) 0.023(3) -0.021(3) -0.025(3)
N8 0.020(2) 0.030(2) 0.023(2) 0.007(2) -0.0079(19) -0.011(2)
N9 0.026(2) 0.032(3) 0.021(2) 0.006(2) -0.0081(19) -0.017(2)
C10 0.022(3) 0.029(3) 0.039(3) 0.013(3) -0.015(3) -0.015(2)
C11 0.034(3) 0.031(3) 0.050(4) 0.000(3) -0.014(3) -0.020(3)
C12 0.023(3) 0.037(3) 0.031(3) 0.001(3) -0.008(2) -0.014(3)
B1 0.023(3) 0.036(4) 0.024(3) 0.009(3) -0.007(3) -0.019(3)
Mn1 0.0209(4) 0.0230(4) 0.0212(4) 0.0057(3) -0.0065(3) -0.0105(4)
O1 0.0208(19) 0.033(2) 0.024(2) 0.0090(16) -0.0092(15) -0.0162(17)
O2 0.0223(19) 0.0235(19) 0.0221(19) 0.0068(15) -0.0030(15) -0.0107(16)
C21 0.033(3) 0.031(3) 0.030(3) -0.002(3) -0.005(3) -0.012(3)
C22 0.035(3) 0.027(3) 0.041(4) -0.006(3) -0.002(3) -0.014(3)
C13 0.027(3) 0.040(3) 0.020(3) 0.005(2) -0.006(2) -0.018(3)
C14 0.030(3) 0.046(4) 0.043(4) -0.007(3) -0.009(3) -0.019(3)
C15 0.034(4) 0.077(5) 0.050(4) -0.012(4) -0.011(3) -0.034(4)
C16 0.028(4) 0.074(5) 0.038(4) 0.004(3) -0.014(3) -0.028(4)
C17 0.029(3) 0.051(4) 0.032(3) 0.012(3) -0.010(3) -0.019(3)
C18 0.022(3) 0.039(3) 0.030(3) 0.010(3) -0.008(2) -0.017(3)
C19 0.021(3) 0.029(3) 0.025(3) 0.010(2) -0.006(2) -0.008(2)
C20 0.028(3) 0.055(4) 0.055(4) 0.001(3) 0.001(3) -0.016(3)
N10 0.029(3) 0.023(2) 0.024(2) 0.0077(19) -0.010(2) -0.012(2)
N11 0.026(2) 0.027(2) 0.032(3) 0.004(2) -0.004(2) -0.014(2)
C23 0.037(4) 0.032(3) 0.052(4) -0.001(3) -0.003(3) -0.022(3)
C24 0.086(7) 0.044(5) 0.147(9) -0.034(5) 0.043(6) -0.046(5)
C25 0.024(3) 0.034(3) 0.038(3) 0.004(3) -0.008(3) -0.018(3)
C26 0.031(3) 0.038(4) 0.056(4) 0.014(3) -0.007(3) -0.021(3)
C27 0.034(3) 0.051(4) 0.043(4) 0.015(3) -0.003(3) -0.030(3)
C28 0.026(3) 0.045(4) 0.036(4) 0.004(3) -0.004(3) -0.018(3)
C29 0.025(3) 0.032(3) 0.029(3) 0.002(2) -0.005(2) -0.014(3)
C30 0.018(3) 0.028(3) 0.025(3) 0.009(2) -0.012(2) -0.010(2)

loop_
_atom_type_symbol
_atom_type_description
_atom_type_scat_dispersion_real
_atom_type_scat_dispersion_imag
_atom_type_scat_source
C C 0.0033 0.0016 'International Tables Vol C Tables 4.2.6.8 and 6.1.1.4'
H H 0.0000 0.0000 'International Tables Vol C Tables 4.2.6.8 and 6.1.1.4'
N N 0.0061 0.0033 'International Tables Vol C Tables 4.2.6.8 and 6.1.1.4'
O O 0.0106 0.0060 'International Tables Vol C Tables 4.2.6.8 and 6.1.1.4'
Mn Mn 0.3368 0.7283 'International Tables Vol C Tables 4.2.6.8 and 6.1.1.4'
Fe Fe 0.3463 0.8444 'International Tables Vol C Tables 4.2.6.8 and 6.1.1.4'
B B 0.0013 0.0007 'International Tables Vol C Tables 4.2.6.8 and 6.1.1.4'

loop_
_geom_angle_atom_site_label_1
_geom_angle_atom_site_label_2
_geom_angle_atom_site_label_3
_geom_angle
_geom_angle_site_symmetry_1
_geom_angle_site_symmetry_3
_geom_angle_publ_flag
C1 Fe1 C3 86.6(2) . . ?
C1 Fe1 C2 89.4(2) . . ?
C3 Fe1 C2 88.6(2) . . ?
C1 Fe1 N8 90.45(19) . . ?
C3 Fe1 N8 176.0(2) . . ?
C2 Fe1 N8 94.1(2) . . ?
C1 Fe1 N4 91.8(2) . . ?
C3 Fe1 N4 89.4(2) . . ?
C2 Fe1 N4 177.6(2) . . ?
N8 Fe1 N4 88.01(17) . . ?
C1 Fe1 N6 179.3(2) . . ?
C3 Fe1 N6 94.0(2) . . ?
C2 Fe1 N6 90.35(19) . . ?
N8 Fe1 N6 88.95(17) . . ?
N4 Fe1 N6 88.44(17) . . ?
N1 C1 Fe1 178.1(5) . . ?
C1 N1 Mn1 149.5(4) . . ?
N2 C2 Fe1 176.3(5) . . ?
N3 C3 Fe1 177.5(5) . . ?
C4 N4 N5 106.1(4) . . ?
C4 N4 Fe1 133.9(4) . . ?
N5 N4 Fe1 119.7(3) . . ?
C6 N5 N4 109.2(4) . . ?
C6 N5 B1 133.0(5) . . ?
N4 N5 B1 117.8(4) . . ?
N4 C4 C5 111.1(5) . . ?
N4 C4 H4 124.5 . . ?
C5 C4 H4 124.5 . . ?
C6 C5 C4 104.6(5) . . ?
C6 C5 H5 127.7 . . ?
C4 C5 H5 127.7 . . ?
N5 C6 C5 109.0(5) . . ?
N5 C6 H6 125.5 . . ?
C5 C6 H6 125.5 . . ?
C7 N6 N7 107.0(4) . . ?
C7 N6 Fe1 133.7(4) . . ?
N7 N6 Fe1 119.3(3) . . ?
C9 N7 N6 108.6(4) . . ?
C9 N7 B1 132.7(5) . . ?
N6 N7 B1 118.7(4) . . ?
N6 C7 C8 110.9(5) . . ?
N6 C7 H7 124.5 . . ?
C8 C7 H7 124.5 . . ?
C9 C8 C7 104.3(5) . . ?
C9 C8 H8 127.9 . . ?
C7 C8 H8 127.9 . . ?
N7 C9 C8 109.2(5) . . ?
N7 C9 H9 125.4 . . ?
C8 C9 H9 125.4 . . ?
C10 N8 N9 106.1(4) . . ?
C10 N8 Fe1 133.7(4) . . ?
N9 N8 Fe1 119.9(3) . . ?
C12 N9 N8 109.9(4) . . ?
C12 N9 B1 132.1(5) . . ?
N8 N9 B1 118.0(4) . . ?
N8 C10 C11 110.2(5) . . ?
N8 C10 H10 124.9 . . ?
C11 C10 H10 124.9 . . ?
C12 C11 C10 105.8(5) . . ?
C12 C11 H11 127.1 . . ?
C10 C11 H11 127.1 . . ?
N9 C12 C11 108.1(5) . . ?
N9 C12 H12 126.0 . . ?
C11 C12 H12 126.0 . . ?
N7 B1 N9 108.7(4) . . ?
N7 B1 N5 106.7(4) . . ?
N9 B1 N5 106.5(4) . . ?
N7 B1 H1 114(3) . . ?
N9 B1 H1 112(3) . . ?
N5 B1 H1 108(3) . . ?
O2 Mn1 O1 95.14(15) . . ?
O2 Mn1 N11 91.59(17) . . ?
O1 Mn1 N11 170.20(17) . . ?
O2 Mn1 N10 173.76(17) . . ?
O1 Mn1 N10 88.75(16) . . ?
N11 Mn1 N10 83.96(18) . . ?
O2 Mn1 N1 95.72(16) . . ?
O1 Mn1 N1 95.59(16) . . ?
N11 Mn1 N1 90.79(18) . . ?
N10 Mn1 N1 88.73(17) . . ?
O2 Mn1 O1 89.17(14) . 2_656 ?
O1 Mn1 O1 81.48(14) . 2_656 ?
N11 Mn1 O1 91.53(16) . 2_656 ?
N10 Mn1 O1 86.59(15) . 2_656 ?
N1 Mn1 O1 174.52(15) . 2_656 ?
O2 Mn1 Mn1 92.44(11) . 2_656 ?
O1 Mn1 Mn1 45.62(10) . 2_656 ?
N11 Mn1 Mn1 127.09(14) . 2_656 ?
N10 Mn1 Mn1 86.80(12) . 2_656 ?
N1 Mn1 Mn1 140.99(13) . 2_656 ?
O1 Mn1 Mn1 35.87(8) 2_656 2_656 ?
C13 O1 Mn1 119.5(3) . . ?
C13 O1 Mn1 121.0(3) . 2_656 ?
Mn1 O1 Mn1 98.52(14) . 2_656 ?
C30 O2 Mn1 125.3(3) . . ?
N10 C21 C22 108.6(4) . . ?
N10 C21 H21A 110.0 . . ?
C22 C21 H21A 110.0 . . ?
N10 C21 H21B 110.0 . . ?
C22 C21 H21B 110.0 . . ?
H21A C21 H21B 108.3 . . ?
N11 C22 C21 110.5(4) . . ?
N11 C22 H22A 109.6 . . ?
C21 C22 H22A 109.6 . . ?
N11 C22 H22B 109.6 . . ?
C21 C22 H22B 109.6 . . ?
H22A C22 H22B 108.1 . . ?
O1 C13 C14 117.7(5) . . ?
O1 C13 C18 122.4(5) . . ?
C14 C13 C18 119.9(5) . . ?
C13 C14 C15 121.3(6) . . ?
C13 C14 H14 119.3 . . ?
C15 C14 H14 119.3 . . ?
C16 C15 C14 119.5(6) . . ?
C16 C15 H15 120.2 . . ?
C14 C15 H15 120.2 . . ?
C15 C16 C17 120.1(6) . . ?
C15 C16 H16 120.0 . . ?
C17 C16 H16 120.0 . . ?
C16 C17 C18 121.8(6) . . ?
C16 C17 H17 119.1 . . ?
C18 C17 H17 119.1 . . ?
C13 C18 C17 117.3(5) . . ?
C13 C18 C19 122.8(5) . . ?
C17 C18 C19 119.8(5) . . ?
N10 C19 C18 120.2(5) . . ?
N10 C19 C20 122.2(5) . . ?
C18 C19 C20 117.6(5) . . ?
C19 C20 H20A 109.5 . . ?
C19 C20 H20B 109.5 . . ?
H20A C20 H20B 109.5 . . ?
C19 C20 H20C 109.5 . . ?
H20A C20 H20C 109.5 . . ?
H20B C20 H20C 109.5 . . ?
C19 N10 C21 124.7(5) . . ?
C19 N10 Mn1 126.1(4) . . ?
C21 N10 Mn1 109.0(3) . . ?
C23 N11 C22 120.4(5) . . ?
C23 N11 Mn1 126.3(4) . . ?
C22 N11 Mn1 112.8(3) . . ?
N11 C23 C25 122.1(5) . . ?
N11 C23 C24 119.4(6) . . ?
C25 C23 C24 118.4(5) . . ?
C23 C24 H24A 109.5 . . ?
C23 C24 H24B 109.5 . . ?
H24A C24 H24B 109.5 . . ?
C23 C24 H24C 109.5 . . ?
H24A C24 H24C 109.5 . . ?
H24B C24 H24C 109.5 . . ?
C30 C25 C26 117.7(5) . . ?
C30 C25 C23 123.0(5) . . ?
C26 C25 C23 119.3(5) . . ?
C27 C26 C25 121.9(6) . . ?
C27 C26 H26 119.1 . . ?
C25 C26 H26 119.1 . . ?
C28 C27 C26 119.5(5) . . ?
C28 C27 H27 120.2 . . ?
C26 C27 H27 120.2 . . ?
C27 C28 C29 120.1(5) . . ?
C27 C28 H28 119.9 . . ?
C29 C28 H28 119.9 . . ?
C28 C29 C30 121.7(5) . . ?
C28 C29 H29 119.1 . . ?
C30 C29 H29 119.1 . . ?
O2 C30 C29 117.1(5) . . ?
O2 C30 C25 124.0(5) . . ?
C29 C30 C25 118.9(5) . . ?

loop_
_geom_bond_atom_site_label_1
_geom_bond_atom_site_label_2
_geom_bond_distance
_geom_bond_site_symmetry_2
_geom_bond_publ_flag
Fe1 C1 1.892(6) . ?
Fe1 C3 1.930(6) . ?
Fe1 C2 1.940(6) . ?
Fe1 N8 1.962(4) . ?
Fe1 N4 1.972(4) . ?
Fe1 N6 1.983(4) . ?
C1 N1 1.152(6) . ?
N1 Mn1 2.185(5) . ?
C2 N2 1.153(6) . ?
C3 N3 1.154(7) . ?
N4 C4 1.332(6) . ?
N4 N5 1.367(6) . ?
N5 C6 1.343(6) . ?
N5 B1 1.548(7) . ?
C4 C5 1.383(8) . ?
C4 H4 0.9300 . ?
C5 C6 1.371(8) . ?
C5 H5 0.9300 . ?
C6 H6 0.9300 . ?
N6 C7 1.328(6) . ?
N6 N7 1.360(6) . ?
N7 C9 1.351(6) . ?
N7 B1 1.526(7) . ?
C7 C8 1.388(8) . ?
C7 H7 0.9300 . ?
C8 C9 1.373(8) . ?
C8 H8 0.9300 . ?
C9 H9 0.9300 . ?
N8 C10 1.349(6) . ?
N8 N9 1.369(6) . ?
N9 C12 1.348(7) . ?
N9 B1 1.540(7) . ?
C10 C11 1.384(8) . ?
C10 H10 0.9300 . ?
C11 C12 1.376(8) . ?
C11 H11 0.9300 . ?
C12 H12 0.9300 . ?
B1 H1 1.00(5) . ?
Mn1 O2 1.863(3) . ?
Mn1 O1 1.904(3) . ?
Mn1 N11 1.973(4) . ?
Mn1 N10 1.982(4) . ?
Mn1 O1 2.322(3) 2_656 ?
Mn1 Mn1 3.2138(15) 2_656 ?
O1 C13 1.360(6) . ?
O1 Mn1 2.322(3) 2_656 ?
O2 C30 1.327(6) . ?
C21 N10 1.480(7) . ?
C21 C22 1.506(8) . ?
C21 H21A 0.9700 . ?
C21 H21B 0.9700 . ?
C22 N11 1.486(7) . ?
C22 H22A 0.9700 . ?
C22 H22B 0.9700 . ?
C13 C14 1.381(8) . ?
C13 C18 1.405(7) . ?
C14 C15 1.388(8) . ?
C14 H14 0.9300 . ?
C15 C16 1.370(9) . ?
C15 H15 0.9300 . ?
C16 C17 1.374(8) . ?
C16 H16 0.9300 . ?
C17 C18 1.413(7) . ?
C17 H17 0.9300 . ?
C18 C19 1.464(8) . ?
C19 N10 1.293(6) . ?
C19 C20 1.511(8) . ?
C20 H20A 0.9600 . ?
C20 H20B 0.9600 . ?
C20 H20C 0.9600 . ?
N11 C23 1.299(7) . ?
C23 C25 1.461(8) . ?
C23 C24 1.515(8) . ?
C24 H24A 0.9600 . ?
C24 H24B 0.9600 . ?
C24 H24C 0.9600 . ?
C25 C30 1.412(7) . ?
C25 C26 1.417(8) . ?
C26 C27 1.379(8) . ?
C26 H26 0.9300 . ?
C27 C28 1.374(8) . ?
C27 H27 0.9300 . ?
C28 C29 1.382(7) . ?
C28 H28 0.9300 . ?
C29 C30 1.394(7) . ?
C29 H29 0.9300 . ?
